data_4325089
loop_
_publ_author_name
'I. Ravikumar'
'Pradyut Ghosh'

_publ_section_title
;
 Zinc(II) and PPi Selective Fluorescence OFF-ON-OFF Functionality of a
 Chemosensor in Physiological Conditions
;
_journal_name_full 'Inorganic Chemistry'
_journal_page_first 4229
_journal_page_last 4231
_journal_paper_doi 10.1021/ic200314t
_journal_volume 50
_journal_year 2011
_chemical_formula_sum 'C26 H24 N4'
_chemical_formula_weight 392.49
_chemical_name_systematic
; 
 ? 
;
_space_group_IT_number 19
_symmetry_cell_setting orthorhombic
_symmetry_space_group_name_Hall 'P 2ac 2ab'
_symmetry_space_group_name_H-M 'P 21 21 21'
_atom_sites_solution_hydrogens geom
_atom_sites_solution_primary direct
_atom_sites_solution_secondary difmap
_audit_creation_method SHELXL-97
_cell_angle_alpha 90.00
_cell_angle_beta 90.00
_cell_angle_gamma 90.00
_cell_formula_units_Z 4
_cell_length_a 5.961(4)
_cell_length_b 15.134(11)
_cell_length_c 23.569(17)
_cell_measurement_reflns_used 3137
_cell_measurement_temperature 100(2)
_cell_measurement_theta_max 21.31
_cell_measurement_theta_min 2.19
_cell_volume 2126(3)
_computing_cell_refinement 'BRUKER SMART APEX II'
_computing_data_collection 'BRUKER SMART APEX II'
_computing_data_reduction 'BRUKER AXS SAINT'
_computing_molecular_graphics 'BRUKER SHELXTL'
_computing_publication_material 'MERCURY 2.3'
_computing_structure_refinement 'SHELXL-97 (Sheldrick, 1997)'
_computing_structure_solution 'SHELXS-97 (Sheldrick, 1990)'
_diffrn_ambient_temperature 100(2)
_diffrn_detector_area_resol_mean 3
_diffrn_measured_fraction_theta_full 0.999
_diffrn_measured_fraction_theta_max 0.999
_diffrn_measurement_device_type 'BRUKER SMART APEX WITH CCD AREA DETECTOR'
_diffrn_measurement_method 'OMEGA SCAN'
_diffrn_radiation_monochromator graphite
_diffrn_radiation_source 'fine-focus sealed tube'
_diffrn_radiation_type MoK\a
_diffrn_radiation_wavelength 0.71073
_diffrn_reflns_av_R_equivalents 0.0516
_diffrn_reflns_av_sigmaI/netI 0.0370
_diffrn_reflns_limit_h_max 6
_diffrn_reflns_limit_h_min -6
_diffrn_reflns_limit_k_max 17
_diffrn_reflns_limit_k_min -16
_diffrn_reflns_limit_l_max 26
_diffrn_reflns_limit_l_min -26
_diffrn_reflns_number 17599
_diffrn_reflns_theta_full 23.61
_diffrn_reflns_theta_max 23.61
_diffrn_reflns_theta_min 1.60
_exptl_absorpt_coefficient_mu 0.074
_exptl_absorpt_correction_T_max 0.9934
_exptl_absorpt_correction_T_min 0.9739
_exptl_absorpt_correction_type multi-scan
_exptl_absorpt_process_details SADABS
_exptl_crystal_colour BLOCKS
_exptl_crystal_density_diffrn 1.226
_exptl_crystal_description 'PALE YELLOW'
_exptl_crystal_F_000 832
_exptl_crystal_size_max 0.36
_exptl_crystal_size_mid 0.18
_exptl_crystal_size_min 0.09
_refine_diff_density_max 0.129
_refine_diff_density_min -0.177
_refine_diff_density_rms 0.036
_refine_ls_abs_structure_details 'Flack H D (1983), Acta Cryst. A39, 876-881'
_refine_ls_abs_structure_Flack 2(2)
_refine_ls_extinction_method none
_refine_ls_goodness_of_fit_ref 1.033
_refine_ls_hydrogen_treatment mixed
_refine_ls_matrix_type full
_refine_ls_number_parameters 367
_refine_ls_number_reflns 3189
_refine_ls_number_restraints 0
_refine_ls_restrained_S_all 1.033
_refine_ls_R_factor_all 0.0406
_refine_ls_R_factor_gt 0.0333
_refine_ls_shift/su_max 0.001
_refine_ls_shift/su_mean 0.000
_refine_ls_structure_factor_coef Fsqd
_refine_ls_weighting_details 'calc w=1/[\s^2^(Fo^2^)+(0.0400P)^2^+0.0000P] where P=(Fo^2^+2Fc^2^)/3'
_refine_ls_weighting_scheme calc
_refine_ls_wR_factor_gt 0.0704
_refine_ls_wR_factor_ref 0.0747
_reflns_number_gt 2817
_reflns_number_total 3189
_reflns_threshold_expression >2sigma(I)
_cod_data_source_file ic200314t_si_002_1.cif
_cod_data_source_block Ligand
_cod_database_code 4325089

loop_
_symmetry_equiv_pos_as_xyz
'x, y, z'
'-x+1/2, -y, z+1/2'
'-x, y+1/2, -z+1/2'
'x+1/2, -y+1/2, -z'

loop_
_atom_site_label
_atom_site_type_symbol
_atom_site_fract_x
_atom_site_fract_y
_atom_site_fract_z
_atom_site_U_iso_or_equiv
_atom_site_adp_type
_atom_site_occupancy
_atom_site_symmetry_multiplicity
_atom_site_calc_flag
C1 C 0.6619(4) 0.45886(12) 0.78439(8) 0.0246(5) Uani 1 1 d
C2 C 0.6059(3) 0.37032(12) 0.81252(8) 0.0239(5) Uani 1 1 d
C3 C 0.4477(4) 0.31493(14) 0.77516(9) 0.0289(5) Uani 1 1 d
C4 C 0.5358(4) 0.30351(13) 0.71484(9) 0.0315(5) Uani 1 1 d
C5 C 0.5794(4) 0.39395(13) 0.68802(9) 0.0292(5) Uani 1 1 d
C6 C 0.7479(4) 0.44655(14) 0.72364(9) 0.0274(5) Uani 1 1 d
C7 C 0.8076(4) 0.58480(13) 0.82893(8) 0.0239(5) Uani 1 1 d
C8 C 0.9744(3) 0.63707(12) 0.86155(8) 0.0220(4) Uani 1 1 d
C9 C 1.1836(3) 0.59972(13) 0.87752(8) 0.0231(5) Uani 1 1 d
C10 C 1.3293(4) 0.64972(12) 0.90886(8) 0.0227(5) Uani 1 1 d
C11 C 1.2679(3) 0.73728(12) 0.92473(7) 0.0205(4) Uani 1 1 d
C12 C 1.4075(4) 0.79219(13) 0.95864(8) 0.0244(5) Uani 1 1 d
C13 C 1.3355(3) 0.87455(13) 0.97481(8) 0.0264(5) Uani 1 1 d
C14 C 1.1233(3) 0.90670(13) 0.95656(8) 0.0266(5) Uani 1 1 d
C15 C 0.9872(3) 0.85571(12) 0.92296(8) 0.0242(5) Uani 1 1 d
C16 C 1.0548(3) 0.76937(11) 0.90681(7) 0.0209(4) Uani 1 1 d
C17 C 0.5679(4) 0.35265(12) 0.91170(9) 0.0242(5) Uani 1 1 d
C18 C 0.4481(3) 0.36273(11) 0.96656(8) 0.0236(5) Uani 1 1 d
C19 C 0.2239(3) 0.39595(13) 0.96790(9) 0.0266(5) Uani 1 1 d
C20 C 0.1216(4) 0.40727(13) 1.01901(9) 0.0281(5) Uani 1 1 d
C21 C 0.2388(3) 0.38549(12) 1.06964(8) 0.0243(5) Uani 1 1 d
C22 C 0.1486(4) 0.39932(13) 1.12502(9) 0.0303(5) Uani 1 1 d
C23 C 0.2672(4) 0.37521(13) 1.17231(10) 0.0336(6) Uani 1 1 d
C24 C 0.4820(4) 0.33502(13) 1.16652(9) 0.0307(5) Uani 1 1 d
C25 C 0.5739(4) 0.32186(13) 1.11388(8) 0.0276(5) Uani 1 1 d
C26 C 0.4570(3) 0.34830(12) 1.06434(8) 0.0241(5) Uani 1 1 d
H1 H 0.520(3) 0.4942(10) 0.7840(7) 0.014(4) Uiso 1 1 d
H2 H 0.748(3) 0.3365(11) 0.8187(7) 0.015(5) Uiso 1 1 d
H3A H 0.302(4) 0.3445(13) 0.7762(8) 0.031(6) Uiso 1 1 d
H3B H 0.430(3) 0.2545(13) 0.7942(7) 0.033(5) Uiso 1 1 d
H4A H 0.682(4) 0.2702(13) 0.7148(8) 0.032(5) Uiso 1 1 d
H4B H 0.423(4) 0.2694(13) 0.6917(8) 0.038(6) Uiso 1 1 d
H5A H 0.425(4) 0.4279(13) 0.6860(8) 0.033(5) Uiso 1 1 d
H5B H 0.635(3) 0.3884(12) 0.6490(8) 0.029(5) Uiso 1 1 d
H6A H 0.897(4) 0.4143(13) 0.7254(8) 0.031(5) Uiso 1 1 d
H6B H 0.777(3) 0.5065(13) 0.7062(8) 0.032(5) Uiso 1 1 d
H7 H 0.671(4) 0.6184(13) 0.8166(8) 0.037(6) Uiso 1 1 d
H9 H 1.214(3) 0.5388(13) 0.8665(8) 0.030(5) Uiso 1 1 d
H10 H 1.464(3) 0.6251(11) 0.9216(7) 0.023(5) Uiso 1 1 d
H12 H 1.559(3) 0.7709(11) 0.9693(7) 0.025(5) Uiso 1 1 d
H13 H 1.432(3) 0.9118(12) 1.0001(8) 0.033(6) Uiso 1 1 d
H14 H 1.072(3) 0.9642(12) 0.9683(7) 0.022(5) Uiso 1 1 d
H15 H 0.839(3) 0.8796(11) 0.9105(7) 0.021(5) Uiso 1 1 d
H17 H 0.704(4) 0.3185(12) 0.9134(8) 0.023(5) Uiso 1 1 d
H19 H 0.154(4) 0.4100(12) 0.9318(8) 0.038(6) Uiso 1 1 d
H20 H -0.035(4) 0.4278(13) 1.0202(8) 0.041(6) Uiso 1 1 d
H22 H -0.007(4) 0.4257(12) 1.1281(8) 0.032(6) Uiso 1 1 d
H23 H 0.206(4) 0.3854(14) 1.2102(9) 0.055(7) Uiso 1 1 d
H24 H 0.557(3) 0.3164(12) 1.2009(8) 0.030(6) Uiso 1 1 d
H25 H 0.727(4) 0.2934(13) 1.1101(8) 0.033(6) Uiso 1 1 d
N1 N 0.8369(3) 0.50358(10) 0.81787(6) 0.0264(4) Uani 1 1 d
N2 N 0.9093(3) 0.71870(10) 0.87476(6) 0.0232(4) Uani 1 1 d
N3 N 0.4889(3) 0.38634(10) 0.86656(7) 0.0267(4) Uani 1 1 d
N4 N 0.5610(3) 0.33756(10) 1.01242(7) 0.0241(4) Uani 1 1 d

loop_
_atom_site_aniso_label
_atom_site_aniso_U_11
_atom_site_aniso_U_22
_atom_site_aniso_U_33
_atom_site_aniso_U_23
_atom_site_aniso_U_13
_atom_site_aniso_U_12
C1 0.0213(11) 0.0234(11) 0.0290(11) -0.0028(9) -0.0045(10) 0.0008(10)
C2 0.0217(11) 0.0209(11) 0.0290(11) -0.0014(9) -0.0015(9) 0.0039(10)
C3 0.0285(14) 0.0241(11) 0.0342(12) 0.0008(10) -0.0023(11) -0.0025(10)
C4 0.0372(15) 0.0240(12) 0.0333(13) -0.0055(10) -0.0052(12) -0.0010(11)
C5 0.0334(13) 0.0277(12) 0.0265(12) -0.0025(9) -0.0026(10) 0.0002(11)
C6 0.0268(13) 0.0250(12) 0.0303(12) 0.0012(10) -0.0004(10) -0.0027(10)
C7 0.0209(12) 0.0237(12) 0.0273(11) -0.0002(9) 0.0017(10) 0.0001(10)
C8 0.0211(11) 0.0223(11) 0.0226(10) -0.0003(8) 0.0031(9) -0.0016(9)
C9 0.0246(12) 0.0221(11) 0.0226(11) -0.0011(9) 0.0029(9) 0.0026(9)
C10 0.0175(11) 0.0280(11) 0.0227(11) 0.0037(9) 0.0009(9) 0.0018(9)
C11 0.0197(10) 0.0224(10) 0.0195(10) 0.0018(8) 0.0018(9) -0.0002(9)
C12 0.0204(11) 0.0292(12) 0.0236(11) 0.0042(9) -0.0015(10) -0.0022(10)
C13 0.0287(11) 0.0253(11) 0.0252(11) -0.0002(9) -0.0005(10) -0.0076(10)
C14 0.0320(13) 0.0194(11) 0.0283(11) -0.0023(9) 0.0024(10) -0.0018(10)
C15 0.0215(12) 0.0220(10) 0.0293(11) -0.0001(9) -0.0011(10) 0.0012(9)
C16 0.0182(11) 0.0243(10) 0.0201(10) 0.0013(8) 0.0020(9) -0.0023(9)
C17 0.0191(11) 0.0196(10) 0.0341(12) -0.0005(9) -0.0004(10) -0.0013(9)
C18 0.0232(11) 0.0170(10) 0.0306(11) -0.0016(8) -0.0007(10) -0.0025(9)
C19 0.0242(12) 0.0221(11) 0.0336(13) 0.0035(10) -0.0015(10) 0.0000(9)
C20 0.0201(12) 0.0227(11) 0.0414(13) 0.0011(10) 0.0027(11) 0.0016(9)
C21 0.0226(11) 0.0154(10) 0.0350(12) -0.0009(9) 0.0045(10) -0.0035(9)
C22 0.0280(12) 0.0225(11) 0.0403(14) -0.0023(10) 0.0086(11) -0.0015(10)
C23 0.0367(14) 0.0293(12) 0.0347(13) -0.0044(11) 0.0104(11) -0.0048(11)
C24 0.0340(14) 0.0288(12) 0.0293(12) -0.0010(10) -0.0005(11) -0.0064(10)
C25 0.0258(13) 0.0231(11) 0.0338(13) -0.0019(9) 0.0008(11) -0.0018(10)
C26 0.0234(12) 0.0179(10) 0.0310(11) -0.0015(8) 0.0012(10) -0.0027(9)
N1 0.0242(9) 0.0249(10) 0.0301(10) -0.0041(7) -0.0033(8) 0.0004(8)
N2 0.0220(9) 0.0218(8) 0.0258(9) -0.0022(7) -0.0005(8) -0.0011(8)
N3 0.0258(10) 0.0252(9) 0.0291(9) -0.0019(8) 0.0005(8) 0.0005(8)
N4 0.0236(9) 0.0200(8) 0.0287(9) 0.0000(7) 0.0021(8) -0.0014(8)

loop_
_atom_type_symbol
_atom_type_description
_atom_type_scat_dispersion_real
_atom_type_scat_dispersion_imag
_atom_type_scat_source
C C 0.0033 0.0016 'International Tables Vol C Tables 4.2.6.8 and 6.1.1.4'
H H 0.0000 0.0000 'International Tables Vol C Tables 4.2.6.8 and 6.1.1.4'
N N 0.0061 0.0033 'International Tables Vol C Tables 4.2.6.8 and 6.1.1.4'

loop_
_geom_angle_atom_site_label_1
_geom_angle_atom_site_label_2
_geom_angle_atom_site_label_3
_geom_angle
N1 C1 C6 108.65(17)
N1 C1 C2 108.93(16)
C6 C1 C2 111.78(16)
N3 C2 C1 109.49(16)
N3 C2 C3 107.12(17)
C1 C2 C3 111.25(17)
C4 C3 C2 112.59(18)
C5 C4 C3 110.00(17)
C4 C5 C6 110.48(18)
C1 C6 C5 110.86(18)
N1 C7 C8 122.03(19)
N2 C8 C9 124.27(18)
N2 C8 C7 114.85(17)
C9 C8 C7 120.87(17)
C10 C9 C8 118.70(18)
C9 C10 C11 119.55(19)
C12 C11 C16 119.30(17)
C12 C11 C10 122.75(18)
C16 C11 C10 117.93(17)
C13 C12 C11 120.3(2)
C12 C13 C14 120.3(2)
C15 C14 C13 120.57(19)
C14 C15 C16 120.31(19)
N2 C16 C15 118.64(17)
N2 C16 C11 122.17(16)
C15 C16 C11 119.18(17)
N3 C17 C18 120.64(19)
N4 C18 C19 123.83(18)
N4 C18 C17 115.79(18)
C19 C18 C17 120.37(19)
C20 C19 C18 118.9(2)
C19 C20 C21 119.56(19)
C20 C21 C26 117.88(18)
C20 C21 C22 123.26(19)
C26 C21 C22 118.86(19)
C23 C22 C21 120.7(2)
C22 C23 C24 120.0(2)
C25 C24 C23 120.5(2)
C24 C25 C26 120.5(2)
N4 C26 C25 118.42(18)
N4 C26 C21 122.31(18)
C25 C26 C21 119.27(18)
C7 N1 C1 117.25(17)
C8 N2 C16 117.38(16)
C17 N3 C2 118.87(17)
C18 N4 C26 117.36(17)

loop_
_geom_bond_atom_site_label_1
_geom_bond_atom_site_label_2
_geom_bond_distance
C1 N1 1.473(3)
C1 C6 1.532(3)
C1 C2 1.532(3)
C2 N3 1.472(3)
C2 C3 1.539(3)
C3 C4 1.525(3)
C4 C5 1.530(3)
C5 C6 1.532(3)
C7 N1 1.269(3)
C7 C8 1.485(3)
C8 N2 1.332(2)
C8 C9 1.420(3)
C9 C10 1.368(3)
C10 C11 1.425(3)
C11 C12 1.422(3)
C11 C16 1.425(3)
C12 C13 1.372(3)
C13 C14 1.422(3)
C14 C15 1.372(3)
C15 C16 1.419(3)
C16 N2 1.382(2)
C17 N3 1.270(3)
C17 C18 1.485(3)
C18 N4 1.329(2)
C18 C19 1.428(3)
C19 C20 1.361(3)
C20 C21 1.421(3)
C21 C26 1.423(3)
C21 C22 1.427(3)
C22 C23 1.369(3)
C23 C24 1.424(3)
C24 C25 1.371(3)
C25 C26 1.417(3)
C26 N4 1.381(3)
